data_7245546
loop_
_publ_author_name
'Yi, Yaping'
'Fan, Zhengning'
'Xi, Chanjuan'

_publ_section_title
;
 Photoredox-catalyzed intermolecular dearomative
 trifluoromethylcarboxylation of indoles and heteroanalogues with CO2 and
 fluorinated radical precursors
;
_journal_issue 20
_journal_name_full 'Green Chemistry'
_journal_page_first 7894
_journal_page_last 7899
_journal_paper_doi 10.1039/D2GC03000D
_journal_volume 24
_journal_year 2022
_chemical_formula_moiety 'C16 H17 Cl F3 N O4'
_chemical_formula_sum 'C16 H17 Cl F3 N O4'
_chemical_formula_weight 379.76
_space_group_crystal_system triclinic
_space_group_IT_number 2
_space_group_name_Hall '-P 1'
_space_group_name_H-M_alt 'P -1'
_atom_sites_solution_hydrogens geom
_atom_sites_solution_primary dual
_audit_creation_date 2022-04-25
_audit_creation_method
;
Olex2 1.5
(compiled 2021.12.09 svn.r5202d8cf for OlexSys, GUI svn.r6439)
;
_audit_update_record
;
2022-07-13 deposited with the CCDC.	2022-09-22 downloaded from the CCDC.
;
_cell_angle_alpha 114.406(3)
_cell_angle_beta 94.673(2)
_cell_angle_gamma 99.133(2)
_cell_formula_units_Z 2
_cell_length_a 9.1441(2)
_cell_length_b 10.1797(3)
_cell_length_c 10.2607(3)
_cell_measurement_reflns_used 7836
_cell_measurement_temperature 170.00(11)
_cell_measurement_theta_max 75.9770
_cell_measurement_theta_min 4.8030
_cell_volume 847.17(5)
_computing_cell_refinement 'CrysAlisPro 1.171.41.121a (Rigaku OD, 2021)'
_computing_data_collection 'CrysAlisPro 1.171.41.121a (Rigaku OD, 2021)'
_computing_data_reduction 'CrysAlisPro 1.171.41.121a (Rigaku OD, 2021)'
_computing_molecular_graphics 'Olex2 1.5 (Dolomanov et al., 2009)'
_computing_publication_material 'Olex2 1.5 (Dolomanov et al., 2009)'
_computing_structure_refinement 'SHELXL 2016/6 (Sheldrick, 2015)'
_computing_structure_solution 'SHELXT 2018/2 (Sheldrick, 2018)'
_diffrn_ambient_environment N~2~
_diffrn_ambient_temperature 170.00(11)
_diffrn_detector 'Hybrid Pixel Array Detector'
_diffrn_detector_area_resol_mean 10.0000
_diffrn_detector_type HyPix
_diffrn_measured_fraction_theta_full 0.995
_diffrn_measured_fraction_theta_max 0.945
_diffrn_measurement_details
;
List of Runs (angles in degrees, time in seconds):

  # Type    Start    End  Width  t~exp~   \w     \q     \k     \f   Frames
#--------------------------------------------------------------------------
  1  \w     87.00 156.00   0.50    0.05    --  107.36  77.00   0.00  138
  2  \w     65.00 117.00   0.50    0.05    --   47.45 147.00 102.00  104
  3  \w    104.00 131.00   0.50    0.05    --  107.36 124.00 -62.00   54
  4  \w    148.00 175.00   0.50    0.05    --  107.36  38.00-150.00   54
  5  \w    109.00 135.00   0.50    0.05    --  107.36  38.00-150.00   52
  6  \w     71.00 106.00   0.50    0.05    --  107.36 -99.00-180.00   70
  7  \w     48.00  73.00   0.50    0.05    --  107.36-124.00-141.00   50
  8  \w     56.00  81.00   0.50    0.05    --   47.45-124.00-141.00   50
  9  \w     47.00  73.00   0.50    0.05    --   47.45-147.00  53.00   52
 10  \w     36.00 121.00   0.50    0.05    --  107.36-147.00  53.00  170
 11  \w     37.00  65.00   0.50    0.05    --  107.36 -99.00  90.00   56
 12  \w     73.00 104.00   0.50    0.05    --  107.36 -99.00  90.00   62
 13  \w     67.00  94.00   0.50    0.05    --  107.36 -99.00  60.00   54
 14  \w     37.00  64.00   0.50    0.05    --  107.36 -99.00  60.00   54
 15  \w     36.00  95.00   0.50    0.05    --  107.36 -99.00  30.00  118
 16  \w     36.00  99.00   0.50    0.05    --  107.36 -99.00-150.00  126
 17  \w     79.00 105.00   0.50    0.05    --  107.36 -77.00-150.00   52
 18  \w     46.00  71.00   0.50    0.05    --  107.36 -77.00-150.00   50
 19  \w     41.00  68.00   0.50    0.05    --  107.36 -57.00  90.00   54
 20  \w     38.00  67.00   0.50    0.05    --  107.36 -57.00  60.00   58
 21  \w    -21.00  20.00   0.50    0.05    --  -47.45  19.00 120.00   82
 22  \w    -99.00 -65.00   0.50    0.05    --  -47.45 147.00 102.00   68
 23  \w   -127.00 -38.00   0.50    0.05    -- -104.50 147.00 102.00  178
 24  \w    -91.00 -47.00   0.50    0.05    --  -47.45 124.00 -62.00   88
 25  \w   -126.00 -72.00   0.50    0.05    -- -104.50 145.00-141.61  108
 26  \w    -90.00 -64.00   0.50    0.05    -- -104.50 124.00 -62.00   52
 27  \w    -21.00  23.00   0.50    0.05    --  -47.45  19.00 -30.00   88
 28  \w    -22.00  26.00   0.50    0.05    --  -47.45  19.00-150.00   96
 29  \w    -81.00 -55.00   0.50    0.05    -- -104.50  77.00-180.00   52
 30  \w    -62.00 -37.00   0.50    0.05    -- -104.50  57.00 -90.00   50
 31  \w    -62.00 -34.00   0.50    0.05    -- -104.50  57.00 -60.00   56
 32  \w    -58.00 -33.00   0.50    0.05    -- -104.50  57.00 150.00   50
 33  \w   -117.00 -25.00   0.50    0.05    --  -47.45 -77.00-120.00  184
 34  \w   -120.00 -94.00   0.50    0.05    -- -104.50 -19.00-150.00   52
 35  \w   -171.00-136.00   0.50    0.05    -- -104.50 -19.00-150.00   70
 36  \w   -173.00-124.00   0.50    0.05    -- -104.50 -65.00 -65.60   98
 37  \w   -122.00 -95.00   0.50    0.05    -- -104.50 -65.00 -65.60   54
 38  \w   -174.00 -89.00   0.50    0.05    -- -104.50 -61.00 -37.15  170
 39  \w   -137.00-112.00   0.50    0.05    -- -104.50-147.00  53.00   50
 40  \w   -105.00 -78.00   0.50    0.05    --  -47.45-125.00  60.00   54
 41  \w   -118.00 -59.00   0.50    0.05    --  -47.45-147.00  53.00  118
 42  \w   -145.00 -88.00   0.50    0.05    -- -104.50-124.00-141.00  114
 43  \w   -173.00 -86.00   0.50    0.05    -- -104.50 -99.00-180.00  174
 44  \w   -100.00 -74.00   0.50    0.05    --  -47.45-125.00-150.00   52
;
_diffrn_measurement_device 'four-circle diffractometer'
_diffrn_measurement_device_type 'XtaLAB Synergy R, HyPix'
_diffrn_measurement_method '\w scans'
_diffrn_orient_matrix_type 'CrysAlisPro convention (1999,Acta A55,543-557)'
_diffrn_orient_matrix_UB_11 -0.1591792000
_diffrn_orient_matrix_UB_12 -0.0284964000
_diffrn_orient_matrix_UB_13 0.0353563000
_diffrn_orient_matrix_UB_21 0.0652241000
_diffrn_orient_matrix_UB_22 0.0684238000
_diffrn_orient_matrix_UB_23 0.1627212000
_diffrn_orient_matrix_UB_31 -0.0180583000
_diffrn_orient_matrix_UB_32 0.1530483000
_diffrn_orient_matrix_UB_33 0.0142491000
_diffrn_radiation_monochromator mirror
_diffrn_radiation_probe x-ray
_diffrn_radiation_type 'Cu K\a'
_diffrn_radiation_wavelength 1.54184
_diffrn_reflns_av_R_equivalents 0.0216
_diffrn_reflns_av_unetI/netI 0.0207
_diffrn_reflns_Laue_measured_fraction_full 0.995
_diffrn_reflns_Laue_measured_fraction_max 0.945
_diffrn_reflns_limit_h_max 11
_diffrn_reflns_limit_h_min -11
_diffrn_reflns_limit_k_max 12
_diffrn_reflns_limit_k_min -9
_diffrn_reflns_limit_l_max 12
_diffrn_reflns_limit_l_min -12
_diffrn_reflns_number 9766
_diffrn_reflns_point_group_measured_fraction_full 0.995
_diffrn_reflns_point_group_measured_fraction_max 0.945
_diffrn_reflns_theta_full 67.684
_diffrn_reflns_theta_max 77.347
_diffrn_reflns_theta_min 4.797
_diffrn_source 'Rotating-anode X-ray tube'
_diffrn_source_type 'PhotonJet R (Cu) X-ray Source'
_exptl_absorpt_coefficient_mu 2.496
_exptl_absorpt_correction_T_max 1.00000
_exptl_absorpt_correction_T_min 0.86219
_exptl_absorpt_correction_type multi-scan
_exptl_absorpt_process_details
;
CrysAlisPro 1.171.41.121a (Rigaku Oxford Diffraction, 2021)
Empirical absorption correction using spherical harmonics,
implemented in SCALE3 ABSPACK scaling algorithm.
;
_exptl_crystal_colour colourless
_exptl_crystal_colour_primary colourless
_exptl_crystal_density_diffrn 1.489
_exptl_crystal_description block
_exptl_crystal_F_000 392
_exptl_crystal_size_max 0.3
_exptl_crystal_size_mid 0.25
_exptl_crystal_size_min 0.17
_refine_diff_density_max 0.274
_refine_diff_density_min -0.330
_refine_diff_density_rms 0.046
_refine_ls_extinction_coef 0.0022(6)
_refine_ls_extinction_expression Fc^*^=kFc[1+0.001xFc^2^\l^3^/sin(2\q)]^-1/4^
_refine_ls_extinction_method 'SHELXL-2016/6 (Sheldrick 2016)'
_refine_ls_goodness_of_fit_ref 1.093
_refine_ls_hydrogen_treatment constr
_refine_ls_matrix_type full
_refine_ls_number_parameters 231
_refine_ls_number_reflns 3386
_refine_ls_number_restraints 0
_refine_ls_restrained_S_all 1.093
_refine_ls_R_factor_all 0.0353
_refine_ls_R_factor_gt 0.0334
_refine_ls_shift/su_max 0.001
_refine_ls_shift/su_mean 0.000
_refine_ls_structure_factor_coef Fsqd
_refine_ls_weighting_details 'w=1/[\s^2^(Fo^2^)+(0.0523P)^2^+0.2174P] where P=(Fo^2^+2Fc^2^)/3'
_refine_ls_weighting_scheme calc
_refine_ls_wR_factor_gt 0.0921
_refine_ls_wR_factor_ref 0.0934
_reflns_Friedel_coverage 0.000
_reflns_number_gt 3147
_reflns_number_total 3386
_reflns_threshold_expression 'I > 2\s(I)'
_cod_data_source_file d2gc03000d2.cif
_cod_data_source_block tx10770
_cod_depositor_comments 'Adding full bibliography for 7245546.cif.'
_cod_original_cell_volume 847.16(4)
_cod_database_code 7245546
_shelx_shelxl_version_number 2016/6
_chemical_oxdiff_formula 'C H N O F Cl'
_chemical_oxdiff_usercomment ' '
_shelx_space_group_comment
;
The symmetry employed for this shelxl refinement is uniquely defined
by the following loop, which should always be used as a source of
symmetry information in preference to the above space-group names.
They are only intended as comments.
;
_olex2_refinement_description
;
1. Fixed Uiso
 At 1.2 times of:
  All C(H) groups
 At 1.5 times of:
  All C(H,H,H) groups
2.a Ternary CH refined with riding coordinates:
 C2(H2), C1(H1)
2.b Aromatic/amide H refined with riding coordinates:
 C4(H3), C5(H4), C6(H5)
2.c Idealised Me refined as rotating group:
 C14(H12,H13,H14), C10(H6,H8,H7), C13(H9,H11,H10), C15(H16,H15,H17)
;
_olex2_submission_special_instructions 'No special instructions were received'
_oxdiff_exptl_absorpt_empirical_details
;
Empirical correction (ABSPACK) includes:
- Absorption correction using spherical harmonics
- Frame scaling
;
_oxdiff_exptl_absorpt_empirical_full_max 1.387
_oxdiff_exptl_absorpt_empirical_full_min 0.788

loop_
_space_group_symop_operation_xyz
'x, y, z'
'-x, -y, -z'

loop_
_atom_site_label
_atom_site_type_symbol
_atom_site_fract_x
_atom_site_fract_y
_atom_site_fract_z
_atom_site_U_iso_or_equiv
_atom_site_adp_type
_atom_site_occupancy
_atom_site_site_symmetry_order
_atom_site_calc_flag
_atom_site_refinement_flags_posn
_atom_site_refinement_flags_adp
_atom_site_refinement_flags_occupancy
_atom_site_disorder_assembly
_atom_site_disorder_group
Cl1 Cl 0.30443(4) 1.03310(4) 0.50624(4) 0.03439(13) Uani 1 1 d . . . . .
F1 F 0.63104(10) 0.81782(10) 0.91964(9) 0.0387(2) Uani 1 1 d . . . . .
F2 F 0.56646(10) 0.98729(9) 0.86841(10) 0.0357(2) Uani 1 1 d . . . . .
F3 F 0.70911(10) 0.85386(11) 0.74221(11) 0.0434(2) Uani 1 1 d . . . . .
O2 O 0.19445(12) 0.51134(10) 0.58187(10) 0.0314(2) Uani 1 1 d . . . . .
O4 O 0.29121(11) 0.70906(10) 0.36962(10) 0.0271(2) Uani 1 1 d . . . . .
O3 O 0.48268(11) 0.60854(11) 0.41666(10) 0.0296(2) Uani 1 1 d . . . . .
N1 N 0.40174(12) 0.78735(12) 0.59961(12) 0.0226(2) Uani 1 1 d . . . . .
O1 O 0.20219(16) 0.49856(13) 0.79474(13) 0.0512(3) Uani 1 1 d . . . . .
C9 C 0.23276(16) 0.56543(15) 0.72458(15) 0.0278(3) Uani 1 1 d . . . . .
C2 C 0.32171(15) 0.72370(14) 0.78739(14) 0.0251(3) Uani 1 1 d . . . . .
H2 H 0.358404 0.760526 0.893403 0.030 Uiso 1 1 calc R U . . .
C8 C 0.28337(14) 0.86097(14) 0.65278(14) 0.0232(3) Uani 1 1 d . . . . .
C11 C 0.39721(15) 0.69167(14) 0.45346(14) 0.0237(3) Uani 1 1 d . . . . .
C16 C 0.59043(15) 0.84950(15) 0.80946(15) 0.0278(3) Uani 1 1 d . . . . .
C1 C 0.45539(14) 0.73687(14) 0.70637(14) 0.0228(3) Uani 1 1 d . . . . .
H1 H 0.482331 0.638604 0.656085 0.027 Uiso 1 1 calc R U . . .
C3 C 0.23238(15) 0.82633(14) 0.76142(14) 0.0250(3) Uani 1 1 d . . . . .
C12 C 0.27522(17) 0.63238(16) 0.20871(15) 0.0310(3) Uani 1 1 d . . . . .
C7 C 0.22922(15) 0.96634(14) 0.62148(15) 0.0270(3) Uani 1 1 d . . . . .
C4 C 0.12023(16) 0.88694(16) 0.83261(16) 0.0318(3) Uani 1 1 d . . . . .
H3 H 0.084932 0.861160 0.905254 0.038 Uiso 1 1 calc R U . . .
C5 C 0.06052(16) 0.98636(17) 0.79532(17) 0.0358(3) Uani 1 1 d . . . . .
H4 H -0.018394 1.027133 0.841045 0.043 Uiso 1 1 calc R U . . .
C14 C 0.4223(2) 0.6680(2) 0.15948(18) 0.0466(4) Uani 1 1 d . . . . .
H12 H 0.459080 0.775213 0.202982 0.070 Uiso 1 1 calc R U . . .
H13 H 0.406318 0.629252 0.053522 0.070 Uiso 1 1 calc R U . . .
H14 H 0.496559 0.622427 0.190143 0.070 Uiso 1 1 calc R U . . .
C10 C 0.11650(19) 0.35842(16) 0.50907(18) 0.0385(4) Uani 1 1 d . . . . .
H6 H 0.097674 0.327839 0.404194 0.058 Uiso 1 1 calc R U . . .
H8 H 0.020702 0.346836 0.543725 0.058 Uiso 1 1 calc R U . . .
H7 H 0.178290 0.296912 0.529920 0.058 Uiso 1 1 calc R U . . .
C6 C 0.11496(16) 1.02646(16) 0.69222(17) 0.0336(3) Uani 1 1 d . . . . .
H5 H 0.074108 1.095876 0.669158 0.040 Uiso 1 1 calc R U . . .
C13 C 0.15629(19) 0.69809(18) 0.15985(17) 0.0380(4) Uani 1 1 d . . . . .
H9 H 0.064535 0.679311 0.198209 0.057 Uiso 1 1 calc R U . . .
H11 H 0.134513 0.652647 0.053623 0.057 Uiso 1 1 calc R U . . .
H10 H 0.192971 0.804779 0.196158 0.057 Uiso 1 1 calc R U . . .
C15 C 0.2181(3) 0.46878(18) 0.1607(2) 0.0518(5) Uani 1 1 d . . . . .
H16 H 0.292895 0.429733 0.199848 0.078 Uiso 1 1 calc R U . . .
H15 H 0.200462 0.417532 0.054541 0.078 Uiso 1 1 calc R U . . .
H17 H 0.123914 0.453195 0.196781 0.078 Uiso 1 1 calc R U . . .

loop_
_atom_site_aniso_label
_atom_site_aniso_U_11
_atom_site_aniso_U_22
_atom_site_aniso_U_33
_atom_site_aniso_U_23
_atom_site_aniso_U_13
_atom_site_aniso_U_12
Cl1 0.0403(2) 0.02853(19) 0.0413(2) 0.02009(16) 0.00934(15) 0.01116(14)
F1 0.0398(5) 0.0385(5) 0.0338(5) 0.0157(4) -0.0092(4) 0.0054(4)
F2 0.0367(5) 0.0222(4) 0.0386(5) 0.0072(3) -0.0028(4) 0.0019(3)
F3 0.0243(4) 0.0532(6) 0.0450(5) 0.0158(4) 0.0069(4) 0.0018(4)
O2 0.0389(6) 0.0222(5) 0.0261(5) 0.0077(4) -0.0026(4) -0.0010(4)
O4 0.0317(5) 0.0283(5) 0.0217(5) 0.0094(4) 0.0035(4) 0.0115(4)
O3 0.0365(5) 0.0301(5) 0.0269(5) 0.0128(4) 0.0093(4) 0.0167(4)
N1 0.0237(5) 0.0219(5) 0.0228(5) 0.0096(4) 0.0041(4) 0.0066(4)
O1 0.0732(9) 0.0411(6) 0.0355(6) 0.0214(5) 0.0073(6) -0.0112(6)
C9 0.0290(7) 0.0269(7) 0.0258(7) 0.0113(5) 0.0039(5) 0.0023(5)
C2 0.0277(6) 0.0243(6) 0.0202(6) 0.0080(5) 0.0034(5) 0.0016(5)
C8 0.0209(6) 0.0205(6) 0.0231(6) 0.0052(5) 0.0021(5) 0.0034(5)
C11 0.0267(6) 0.0229(6) 0.0234(6) 0.0117(5) 0.0055(5) 0.0053(5)
C16 0.0268(7) 0.0271(7) 0.0276(7) 0.0103(5) 0.0022(5) 0.0062(5)
C1 0.0253(6) 0.0212(6) 0.0218(6) 0.0094(5) 0.0026(5) 0.0049(5)
C3 0.0242(6) 0.0223(6) 0.0216(6) 0.0047(5) 0.0017(5) 0.0011(5)
C12 0.0411(8) 0.0315(7) 0.0194(6) 0.0088(5) 0.0030(6) 0.0126(6)
C7 0.0263(6) 0.0226(6) 0.0294(7) 0.0088(5) 0.0030(5) 0.0050(5)
C4 0.0283(7) 0.0315(7) 0.0264(7) 0.0046(6) 0.0072(5) 0.0024(6)
C5 0.0266(7) 0.0352(8) 0.0366(8) 0.0049(6) 0.0081(6) 0.0105(6)
C14 0.0457(9) 0.0730(12) 0.0333(8) 0.0295(8) 0.0133(7) 0.0240(9)
C10 0.0413(8) 0.0223(7) 0.0389(8) 0.0052(6) -0.0038(7) -0.0011(6)
C6 0.0299(7) 0.0291(7) 0.0376(8) 0.0087(6) 0.0036(6) 0.0120(6)
C13 0.0439(9) 0.0421(8) 0.0285(7) 0.0146(6) 0.0000(6) 0.0151(7)
C15 0.0736(13) 0.0297(8) 0.0399(9) 0.0066(7) -0.0115(9) 0.0117(8)

loop_
_atom_type_symbol
_atom_type_description
_atom_type_scat_dispersion_real
_atom_type_scat_dispersion_imag
_atom_type_scat_source
C C 0.0181 0.0091 'International Tables Vol C Tables 4.2.6.8 and 6.1.1.4'
H H 0.0000 0.0000 'International Tables Vol C Tables 4.2.6.8 and 6.1.1.4'
Cl Cl 0.3639 0.7018 'International Tables Vol C Tables 4.2.6.8 and 6.1.1.4'
F F 0.0727 0.0534 'International Tables Vol C Tables 4.2.6.8 and 6.1.1.4'
N N 0.0311 0.0180 'International Tables Vol C Tables 4.2.6.8 and 6.1.1.4'
O O 0.0492 0.0322 'International Tables Vol C Tables 4.2.6.8 and 6.1.1.4'

loop_
_geom_angle_atom_site_label_1
_geom_angle_atom_site_label_2
_geom_angle_atom_site_label_3
_geom_angle
_geom_angle_site_symmetry_1
_geom_angle_site_symmetry_3
_geom_angle_publ_flag
C9 O2 C10 115.78(11) . . ?
C11 O4 C12 120.82(10) . . ?
C8 N1 C1 106.96(10) . . ?
C11 N1 C8 123.64(10) . . ?
C11 N1 C1 115.98(10) . . ?
O2 C9 C2 110.86(11) . . ?
O1 C9 O2 124.68(13) . . ?
O1 C9 C2 124.46(13) . . ?
C9 C2 H2 110.4 . . ?
C9 C2 C1 111.19(11) . . ?
C1 C2 H2 110.4 . . ?
C3 C2 C9 112.48(11) . . ?
C3 C2 H2 110.4 . . ?
C3 C2 C1 101.71(10) . . ?
C3 C8 N1 110.46(11) . . ?
C7 C8 N1 129.35(12) . . ?
C7 C8 C3 119.82(12) . . ?
O4 C11 N1 110.51(10) . . ?
O3 C11 O4 127.83(12) . . ?
O3 C11 N1 121.66(12) . . ?
F1 C16 F2 106.73(11) . . ?
F1 C16 C1 111.42(11) . . ?
F2 C16 C1 113.21(11) . . ?
F3 C16 F1 107.24(11) . . ?
F3 C16 F2 106.52(12) . . ?
F3 C16 C1 111.38(11) . . ?
N1 C1 C2 105.34(10) . . ?
N1 C1 C16 109.41(10) . . ?
N1 C1 H1 110.3 . . ?
C2 C1 H1 110.3 . . ?
C16 C1 C2 111.16(11) . . ?
C16 C1 H1 110.3 . . ?
C8 C3 C2 109.62(11) . . ?
C4 C3 C2 128.88(13) . . ?
C4 C3 C8 121.45(13) . . ?
O4 C12 C14 110.44(12) . . ?
O4 C12 C13 102.47(11) . . ?
O4 C12 C15 108.48(12) . . ?
C13 C12 C14 110.94(13) . . ?
C15 C12 C14 113.42(15) . . ?
C15 C12 C13 110.52(14) . . ?
C8 C7 Cl1 122.55(10) . . ?
C8 C7 C6 118.59(13) . . ?
C6 C7 Cl1 118.77(11) . . ?
C3 C4 H3 120.8 . . ?
C3 C4 C5 118.42(14) . . ?
C5 C4 H3 120.8 . . ?
C4 C5 H4 119.7 . . ?
C6 C5 C4 120.57(13) . . ?
C6 C5 H4 119.7 . . ?
C12 C14 H12 109.5 . . ?
C12 C14 H13 109.5 . . ?
C12 C14 H14 109.5 . . ?
H12 C14 H13 109.5 . . ?
H12 C14 H14 109.5 . . ?
H13 C14 H14 109.5 . . ?
O2 C10 H6 109.5 . . ?
O2 C10 H8 109.5 . . ?
O2 C10 H7 109.5 . . ?
H6 C10 H8 109.5 . . ?
H6 C10 H7 109.5 . . ?
H8 C10 H7 109.5 . . ?
C7 C6 H5 119.5 . . ?
C5 C6 C7 120.94(13) . . ?
C5 C6 H5 119.5 . . ?
C12 C13 H9 109.5 . . ?
C12 C13 H11 109.5 . . ?
C12 C13 H10 109.5 . . ?
H9 C13 H11 109.5 . . ?
H9 C13 H10 109.5 . . ?
H11 C13 H10 109.5 . . ?
C12 C15 H16 109.5 . . ?
C12 C15 H15 109.5 . . ?
C12 C15 H17 109.5 . . ?
H16 C15 H15 109.5 . . ?
H16 C15 H17 109.5 . . ?
H15 C15 H17 109.5 . . ?

loop_
_geom_bond_atom_site_label_1
_geom_bond_atom_site_label_2
_geom_bond_distance
_geom_bond_site_symmetry_2
_geom_bond_publ_flag
Cl1 C7 1.7266(14) . ?
F1 C16 1.3382(16) . ?
F2 C16 1.3414(16) . ?
F3 C16 1.3371(17) . ?
O2 C9 1.3263(17) . ?
O2 C10 1.4454(17) . ?
O4 C11 1.3249(16) . ?
O4 C12 1.4887(16) . ?
O3 C11 1.2098(16) . ?
N1 C8 1.4307(16) . ?
N1 C11 1.4032(16) . ?
N1 C1 1.4704(16) . ?
O1 C9 1.1988(18) . ?
C9 C2 1.5209(18) . ?
C2 H2 1.0000 . ?
C2 C1 1.5520(17) . ?
C2 C3 1.5151(19) . ?
C8 C3 1.3933(19) . ?
C8 C7 1.3880(19) . ?
C16 C1 1.5145(18) . ?
C1 H1 1.0000 . ?
C3 C4 1.3843(19) . ?
C12 C14 1.518(2) . ?
C12 C13 1.517(2) . ?
C12 C15 1.514(2) . ?
C7 C6 1.397(2) . ?
C4 H3 0.9500 . ?
C4 C5 1.389(2) . ?
C5 H4 0.9500 . ?
C5 C6 1.383(2) . ?
C14 H12 0.9800 . ?
C14 H13 0.9800 . ?
C14 H14 0.9800 . ?
C10 H6 0.9800 . ?
C10 H8 0.9800 . ?
C10 H7 0.9800 . ?
C6 H5 0.9500 . ?
C13 H9 0.9800 . ?
C13 H11 0.9800 . ?
C13 H10 0.9800 . ?
C15 H16 0.9800 . ?
C15 H15 0.9800 . ?
C15 H17 0.9800 . ?

loop_
_geom_torsion_atom_site_label_1
_geom_torsion_atom_site_label_2
_geom_torsion_atom_site_label_3
_geom_torsion_atom_site_label_4
_geom_torsion
_geom_torsion_site_symmetry_1
_geom_torsion_site_symmetry_2
_geom_torsion_site_symmetry_3
_geom_torsion_site_symmetry_4
_geom_torsion_publ_flag
Cl1 C7 C6 C5 -174.11(12) . . . . ?
F1 C16 C1 N1 171.90(10) . . . . ?
F1 C16 C1 C2 55.98(14) . . . . ?
F2 C16 C1 N1 51.59(15) . . . . ?
F2 C16 C1 C2 -64.33(14) . . . . ?
F3 C16 C1 N1 -68.41(14) . . . . ?
F3 C16 C1 C2 175.67(11) . . . . ?
O2 C9 C2 C1 -51.83(15) . . . . ?
O2 C9 C2 C3 61.50(15) . . . . ?
N1 C8 C3 C2 0.75(14) . . . . ?
N1 C8 C3 C4 178.44(12) . . . . ?
N1 C8 C7 Cl1 -1.2(2) . . . . ?
N1 C8 C7 C6 -177.61(13) . . . . ?
O1 C9 C2 C1 127.83(16) . . . . ?
O1 C9 C2 C3 -118.85(17) . . . . ?
C9 C2 C1 N1 97.40(12) . . . . ?
C9 C2 C1 C16 -144.20(11) . . . . ?
C9 C2 C3 C8 -105.40(12) . . . . ?
C9 C2 C3 C4 77.14(17) . . . . ?
C2 C3 C4 C5 176.00(13) . . . . ?
C8 N1 C11 O4 16.16(16) . . . . ?
C8 N1 C11 O3 -164.45(12) . . . . ?
C8 N1 C1 C2 24.06(12) . . . . ?
C8 N1 C1 C16 -95.51(12) . . . . ?
C8 C3 C4 C5 -1.2(2) . . . . ?
C8 C7 C6 C5 2.4(2) . . . . ?
C11 O4 C12 C14 -55.06(16) . . . . ?
C11 O4 C12 C13 -173.29(12) . . . . ?
C11 O4 C12 C15 69.82(16) . . . . ?
C11 N1 C8 C3 122.87(13) . . . . ?
C11 N1 C8 C7 -64.19(18) . . . . ?
C11 N1 C1 C2 -118.40(11) . . . . ?
C11 N1 C1 C16 122.03(12) . . . . ?
C1 N1 C8 C3 -15.99(13) . . . . ?
C1 N1 C8 C7 156.96(13) . . . . ?
C1 N1 C11 O4 151.72(11) . . . . ?
C1 N1 C11 O3 -28.89(17) . . . . ?
C1 C2 C3 C8 13.63(13) . . . . ?
C1 C2 C3 C4 -163.83(13) . . . . ?
C3 C2 C1 N1 -22.54(12) . . . . ?
C3 C2 C1 C16 95.86(12) . . . . ?
C3 C8 C7 Cl1 171.15(10) . . . . ?
C3 C8 C7 C6 -5.23(19) . . . . ?
C3 C4 C5 C6 -1.7(2) . . . . ?
C12 O4 C11 O3 -6.3(2) . . . . ?
C12 O4 C11 N1 173.07(11) . . . . ?
C7 C8 C3 C2 -172.96(11) . . . . ?
C7 C8 C3 C4 4.7(2) . . . . ?
C4 C5 C6 C7 1.1(2) . . . . ?
C10 O2 C9 O1 -3.0(2) . . . . ?
C10 O2 C9 C2 176.66(12) . . . . ?
